data_4069168
loop_
_publ_author_name
'Crestani, Marco G.'
'Steffen, Andreas'
'Kenwright, Alan M.'
'Batsanov, Andrei S.'
'Howard, Judith A. K.'
'Marder, Todd B.'

_publ_section_title
;
 Oxidative Addition of X&#x2212;H (X = C, N, O) Bonds to [Ir(PMe3)4]Cl and
 Catalytic Hydration of Acetonitrile Using its Peroxo Derivative,
 [Ir(O2)(PMe3)4]Cl, as Catalyst Precursor
;
_journal_issue 9
_journal_name_full Organometallics
_journal_page_first 2904
_journal_paper_doi 10.1021/om9000633
_journal_volume 28
_journal_year 2009
_chemical_formula_moiety 'C14 H36 D3 Ir N P4 1+,Cl 1-,2(H2 O)'
_chemical_formula_sum 'C14 H40 Cl D3 Ir N O2 P4'
_chemical_formula_weight 612.04
_chemical_name_systematic
;
 ?
;
_space_group_IT_number 2
_symmetry_cell_setting triclinic
_symmetry_space_group_name_Hall '-P 1'
_symmetry_space_group_name_H-M 'P -1'
_atom_sites_solution_hydrogens geom
_atom_sites_solution_primary Patterson
_atom_sites_solution_secondary difmap
_audit_creation_method SHELXL-97
_cell_angle_alpha 104.27(2)
_cell_angle_beta 95.44(3)
_cell_angle_gamma 95.66(2)
_cell_formula_units_Z 2
_cell_length_a 9.1151(12)
_cell_length_b 10.4418(14)
_cell_length_c 13.0524(18)
_cell_measurement_reflns_used 5602
_cell_measurement_temperature 120(2)
_cell_measurement_theta_max 30.0
_cell_measurement_theta_min 2.6
_cell_volume 1188.9(3)
_computing_cell_refinement 'SAINT version 6.45A (Bruker, 2003)'
_computing_data_collection 'SMART version 5.049 (Bruker, 1998)'
_computing_data_reduction 'SAINT version 6.45A (Bruker, 2003)'
_computing_molecular_graphics 'SHELXTL version 6.14 (Bruker, 2003)'
_computing_publication_material 'SHELXTL version 6.14 (Bruker, 2003)'
_computing_structure_refinement 'SHELXTL version 6.14 (Bruker, 2003)'
_computing_structure_solution 'SHELXTL version 6.14 (Bruker, 2003)'
_diffrn_ambient_temperature 120(2)
_diffrn_detector_area_resol_mean 8
_diffrn_measured_fraction_theta_full 0.990
_diffrn_measured_fraction_theta_max 0.946
_diffrn_measurement_device_type 'Siemens SMART 1K CCD area detector'
_diffrn_measurement_method '\w scans'
_diffrn_radiation_monochromator graphite
_diffrn_radiation_source 'fine-focus sealed tube'
_diffrn_radiation_type MoK\a
_diffrn_radiation_wavelength 0.71073
_diffrn_reflns_av_R_equivalents 0.0263
_diffrn_reflns_av_sigmaI/netI 0.0355
_diffrn_reflns_limit_h_max 12
_diffrn_reflns_limit_h_min -12
_diffrn_reflns_limit_k_max 14
_diffrn_reflns_limit_k_min -14
_diffrn_reflns_limit_l_max 18
_diffrn_reflns_limit_l_min -18
_diffrn_reflns_number 14715
_diffrn_reflns_theta_full 29.00
_diffrn_reflns_theta_max 30.01
_diffrn_reflns_theta_min 2.03
_diffrn_standards_number 0
_exptl_absorpt_coefficient_mu 6.004
_exptl_absorpt_correction_T_max 0.4317
_exptl_absorpt_correction_T_min 0.2516
_exptl_absorpt_correction_type multi-scan
_exptl_absorpt_process_details 'SADABS 2006/1. R(int)=0.068 before correction'
_exptl_crystal_colour colourless
_exptl_crystal_density_diffrn 1.710
_exptl_crystal_density_method 'not measured'
_exptl_crystal_description 'irregular block'
_exptl_crystal_F_000 608
_exptl_crystal_size_max 0.29
_exptl_crystal_size_mid 0.20
_exptl_crystal_size_min 0.15
_refine_diff_density_max 2.037
_refine_diff_density_min -0.791
_refine_diff_density_rms 0.122
_refine_ls_extinction_method none
_refine_ls_goodness_of_fit_ref 1.044
_refine_ls_hydrogen_treatment mixed
_refine_ls_matrix_type full
_refine_ls_number_parameters 259
_refine_ls_number_reflns 6575
_refine_ls_number_restraints 0
_refine_ls_restrained_S_all 1.044
_refine_ls_R_factor_all 0.0257
_refine_ls_R_factor_gt 0.0224
_refine_ls_shift/su_max 0.002
_refine_ls_shift/su_mean 0.000
_refine_ls_structure_factor_coef Fsqd
_refine_ls_weighting_details 'calc w=1/[\s^2^(Fo^2^)+(0.0199P)^2^+0.5639P] where P=(Fo^2^+2Fc^2^)/3'
_refine_ls_weighting_scheme calc
_refine_ls_wR_factor_gt 0.0488
_refine_ls_wR_factor_ref 0.0498
_reflns_number_gt 6135
_reflns_number_total 6575
_reflns_threshold_expression I>2\s(I)
_cod_data_source_file om9000633_si_002.cif
_cod_data_source_block 3
_cod_depositor_comments
;
The following automatic conversions were performed:

'_symmetry_cell_setting' value 'Triclinic' changed to 'triclinic'
according to /home/saulius/struct/CIF-dictionaries/cif_core.dic
dictionary named 'cif_core.dic' version 2.4.2 from 2011-04-26.

Automatic conversion script
Id: cif_fix_values 1715 2011-07-08 13:25:40Z adriana 
;
_cod_database_code 4069168

loop_
_symmetry_equiv_pos_as_xyz
'x, y, z'
'-x, -y, -z'

loop_
_atom_site_label
_atom_site_type_symbol
_atom_site_fract_x
_atom_site_fract_y
_atom_site_fract_z
_atom_site_U_iso_or_equiv
_atom_site_adp_type
_atom_site_occupancy
_atom_site_symmetry_multiplicity
_atom_site_calc_flag
_atom_site_refinement_flags
Ir Ir 0.314375(10) 0.719926(9) 0.308358(8) 0.01106(3) Uani 1 1 d .
D1 D 0.439(4) 0.828(4) 0.354(3) 0.050(12) Uiso 1 1 d .
P1 P 0.43009(8) 0.73346(7) 0.15699(5) 0.01595(14) Uani 1 1 d .
P2 P 0.15164(8) 0.86713(7) 0.27511(5) 0.01363(13) Uani 1 1 d .
P3 P 0.27389(8) 0.75501(7) 0.48736(5) 0.01435(13) Uani 1 1 d .
P4 P 0.14170(8) 0.52168(7) 0.24558(5) 0.01420(13) Uani 1 1 d .
N N 0.7264(3) 0.7163(3) 0.4418(2) 0.0252(5) Uani 1 1 d .
C1 C 0.4758(3) 0.5888(3) 0.3381(2) 0.0175(5) Uani 1 1 d .
D11 D 0.493(3) 0.522(3) 0.270(2) 0.014(5) Uiso 1 1 d .
D12 D 0.437(3) 0.536(3) 0.382(2) 0.014(5) Uiso 1 1 d .
C2 C 0.6173(3) 0.6592(3) 0.3941(2) 0.0196(6) Uani 1 1 d .
C3 C 0.6225(3) 0.7006(3) 0.1651(3) 0.0268(7) Uani 1 1 d .
H3A H 0.6662 0.7180 0.1050 0.041(6) Uiso 1 1 d R
H3B H 0.6771 0.7572 0.2297 0.041(6) Uiso 1 1 d R
H3C H 0.6262 0.6090 0.1652 0.041(6) Uiso 1 1 d R
C4 C 0.4587(3) 0.8967(3) 0.1309(2) 0.0242(6) Uani 1 1 d .
H4A H 0.5176 0.8928 0.0731 0.029(6) Uiso 1 1 d R
H4B H 0.3642 0.9238 0.1122 0.029(6) Uiso 1 1 d R
H4C H 0.5094 0.9601 0.1936 0.029(6) Uiso 1 1 d R
C5 C 0.3584(4) 0.6295(3) 0.0246(2) 0.0254(6) Uani 1 1 d .
H5A H 0.4188 0.6504 -0.0268 0.035(6) Uiso 1 1 d R
H5B H 0.3598 0.5376 0.0244 0.035(6) Uiso 1 1 d R
H5C H 0.2582 0.6449 0.0068 0.035(6) Uiso 1 1 d R
C6 C 0.2284(3) 1.0417(3) 0.3038(2) 0.0210(6) Uani 1 1 d .
H6A H 0.1544 1.0920 0.2813 0.034(6) Uiso 1 1 d R
H6B H 0.2584 1.0758 0.3790 0.034(6) Uiso 1 1 d R
H6C H 0.3131 1.0499 0.2661 0.034(6) Uiso 1 1 d R
C7 C -0.0091(3) 0.8890(3) 0.3475(2) 0.0215(6) Uani 1 1 d .
H7A H -0.0685 0.9476 0.3209 0.026(5) Uiso 1 1 d R
H7B H -0.0671 0.8039 0.3373 0.026(5) Uiso 1 1 d R
H7C H 0.0231 0.9265 0.4220 0.026(5) Uiso 1 1 d R
C8 C 0.0588(3) 0.8295(3) 0.1395(2) 0.0197(6) Uani 1 1 d .
H8A H -0.0082 0.8935 0.1339 0.038(6) Uiso 1 1 d R
H8B H 0.1323 0.8334 0.0919 0.038(6) Uiso 1 1 d R
H8C H 0.0044 0.7418 0.1209 0.038(6) Uiso 1 1 d R
C9 C 0.0949(3) 0.7067(3) 0.5280(2) 0.0233(6) Uani 1 1 d .
H9A H 0.0988 0.7395 0.6039 0.027(5) Uiso 1 1 d R
H9B H 0.0181 0.7439 0.4934 0.027(5) Uiso 1 1 d R
H9C H 0.0730 0.6112 0.5085 0.027(5) Uiso 1 1 d R
C10 C 0.3180(3) 0.9278(3) 0.5628(2) 0.0212(6) Uani 1 1 d .
H10A H 0.2969 0.9362 0.6346 0.025(5) Uiso 1 1 d R
H10B H 0.4214 0.9566 0.5631 0.025(5) Uiso 1 1 d R
H10C H 0.2589 0.9820 0.5306 0.025(5) Uiso 1 1 d R
C11 C 0.3896(3) 0.6767(3) 0.5700(2) 0.0255(6) Uani 1 1 d .
H11A H 0.3710 0.7067 0.6428 0.039(6) Uiso 1 1 d R
H11B H 0.3661 0.5815 0.5463 0.039(6) Uiso 1 1 d R
H11C H 0.4927 0.7010 0.5650 0.039(6) Uiso 1 1 d R
C12 C -0.0551(3) 0.5303(3) 0.2578(3) 0.0241(6) Uani 1 1 d .
H12A H -0.1085 0.4420 0.2368 0.031(6) Uiso 1 1 d R
H12B H -0.0664 0.5712 0.3306 0.031(6) Uiso 1 1 d R
H12C H -0.0945 0.5824 0.2128 0.031(6) Uiso 1 1 d R
C13 C 0.1261(4) 0.4256(3) 0.1071(2) 0.0254(7) Uani 1 1 d .
H13A H 0.0514 0.3502 0.0952 0.040(6) Uiso 1 1 d R
H13B H 0.0991 0.4803 0.0607 0.040(6) Uiso 1 1 d R
H13C H 0.2199 0.3954 0.0925 0.040(6) Uiso 1 1 d R
C14 C 0.1772(3) 0.3896(3) 0.3098(2) 0.0205(6) Uani 1 1 d .
H14A H 0.0972 0.3180 0.2858 0.030(6) Uiso 1 1 d R
H14B H 0.2689 0.3572 0.2917 0.030(6) Uiso 1 1 d R
H14C H 0.1836 0.4236 0.3857 0.030(6) Uiso 1 1 d R
Cl Cl 0.15857(10) 0.86052(8) 0.84972(7) 0.03480(19) Uani 1 1 d .
O1 O 0.7910(4) 0.8941(3) 0.9484(3) 0.0451(8) Uani 1 1 d .
H011 H 0.798(5) 0.953(5) 0.998(4) 0.055(15) Uiso 1 1 d .
H012 H 0.891(6) 0.897(5) 0.925(4) 0.070(17) Uiso 1 1 d .
O2 O 0.5121(5) 0.7506(3) 0.8370(2) 0.0467(8) Uani 1 1 d .
H021 H 0.583(5) 0.795(4) 0.874(3) 0.034(11) Uiso 1 1 d .
H022 H 0.445(6) 0.787(5) 0.850(5) 0.07(2) Uiso 1 1 d .

loop_
_atom_site_aniso_label
_atom_site_aniso_U_11
_atom_site_aniso_U_22
_atom_site_aniso_U_33
_atom_site_aniso_U_23
_atom_site_aniso_U_13
_atom_site_aniso_U_12
Ir 0.01062(5) 0.00894(5) 0.01295(5) 0.00219(3) -0.00089(3) 0.00190(3)
P1 0.0157(3) 0.0164(3) 0.0148(3) 0.0021(3) 0.0016(3) 0.0029(3)
P2 0.0145(3) 0.0115(3) 0.0148(3) 0.0030(2) -0.0002(2) 0.0041(2)
P3 0.0139(3) 0.0149(3) 0.0143(3) 0.0049(2) -0.0004(2) 0.0007(2)
P4 0.0143(3) 0.0104(3) 0.0166(3) 0.0025(2) -0.0012(2) 0.0010(2)
N 0.0179(12) 0.0323(14) 0.0255(13) 0.0080(11) 0.0021(10) 0.0031(11)
C1 0.0152(13) 0.0128(12) 0.0238(14) 0.0050(11) -0.0030(11) 0.0032(10)
C2 0.0166(13) 0.0216(14) 0.0232(14) 0.0086(11) 0.0028(11) 0.0066(11)
C3 0.0187(14) 0.0386(18) 0.0256(15) 0.0090(13) 0.0077(12) 0.0089(13)
C4 0.0264(15) 0.0219(14) 0.0255(15) 0.0068(12) 0.0080(12) 0.0022(12)
C5 0.0298(16) 0.0258(15) 0.0190(14) 0.0030(12) 0.0042(12) 0.0010(13)
C6 0.0271(15) 0.0132(12) 0.0227(14) 0.0050(11) 0.0018(12) 0.0029(11)
C7 0.0179(13) 0.0224(14) 0.0240(14) 0.0030(11) 0.0040(11) 0.0088(11)
C8 0.0201(13) 0.0209(13) 0.0172(13) 0.0047(11) -0.0054(11) 0.0055(11)
C9 0.0185(14) 0.0303(16) 0.0211(14) 0.0085(12) 0.0042(11) -0.0030(12)
C10 0.0224(14) 0.0196(14) 0.0185(13) 0.0003(11) 0.0030(11) -0.0006(11)
C11 0.0251(15) 0.0328(17) 0.0223(14) 0.0135(13) 0.0004(12) 0.0078(13)
C12 0.0162(13) 0.0188(14) 0.0334(16) 0.0026(12) -0.0028(12) 0.0006(11)
C13 0.0332(17) 0.0172(13) 0.0203(14) -0.0004(11) -0.0015(12) -0.0051(12)
C14 0.0208(14) 0.0148(13) 0.0259(14) 0.0071(11) -0.0004(11) -0.0003(11)
Cl 0.0404(5) 0.0241(4) 0.0341(4) 0.0027(3) -0.0051(4) -0.0020(3)
O1 0.060(2) 0.0285(14) 0.0377(16) 0.0008(12) -0.0178(14) 0.0069(13)
O2 0.062(2) 0.0359(16) 0.0347(15) -0.0014(12) 0.0126(15) -0.0089(16)

loop_
_atom_type_symbol
_atom_type_description
_atom_type_scat_dispersion_real
_atom_type_scat_dispersion_imag
_atom_type_scat_source
C C 0.0033 0.0016 'International Tables Vol C Tables 4.2.6.8 and 6.1.1.4'
H H 0.0000 0.0000 'International Tables Vol C Tables 4.2.6.8 and 6.1.1.4'
D D 0.0000 0.0000 'International Tables Vol C Tables 4.2.6.8 and 6.1.1.4'
N N 0.0061 0.0033 'International Tables Vol C Tables 4.2.6.8 and 6.1.1.4'
O O 0.0106 0.0060 'International Tables Vol C Tables 4.2.6.8 and 6.1.1.4'
P P 0.1023 0.0942 'International Tables Vol C Tables 4.2.6.8 and 6.1.1.4'
Cl Cl 0.1484 0.1585 'International Tables Vol C Tables 4.2.6.8 and 6.1.1.4'
Ir Ir -1.4442 7.9887 'International Tables Vol C Tables 4.2.6.8 and 6.1.1.4'

loop_
_geom_angle_atom_site_label_1
_geom_angle_atom_site_label_2
_geom_angle_atom_site_label_3
_geom_angle
C1 Ir P2 177.13(8)
C1 Ir P3 87.75(9)
P2 Ir P3 93.43(3)
C1 Ir P1 86.97(9)
P2 Ir P1 91.05(3)
P3 Ir P1 160.21(3)
C1 Ir P4 85.80(7)
P2 Ir P4 96.68(3)
P3 Ir P4 95.37(3)
P1 Ir P4 103.25(3)
C1 Ir D1 84.6(16)
P2 Ir D1 93.0(16)
P3 Ir D1 82.8(16)
P1 Ir D1 77.8(16)
P4 Ir D1 170.3(16)
C4 P1 C3 98.16(15)
C4 P1 C5 101.13(15)
C3 P1 C5 100.72(15)
C4 P1 Ir 116.86(11)
C3 P1 Ir 114.13(11)
C5 P1 Ir 122.07(11)
C8 P2 C7 99.37(14)
C8 P2 C6 104.17(14)
C7 P2 C6 98.05(14)
C8 P2 Ir 115.70(10)
C7 P2 Ir 119.88(10)
C6 P2 Ir 116.63(10)
C10 P3 C9 102.46(14)
C10 P3 C11 99.82(15)
C9 P3 C11 97.97(15)
C10 P3 Ir 113.28(10)
C9 P3 Ir 122.81(10)
C11 P3 Ir 116.96(11)
C14 P4 C13 98.77(14)
C14 P4 C12 101.20(14)
C13 P4 C12 99.06(15)
C14 P4 Ir 114.59(9)
C13 P4 Ir 120.19(11)
C12 P4 Ir 119.36(10)
C2 C1 Ir 113.69(19)
C2 C1 D11 109.8(17)
Ir C1 D11 112.3(17)
C2 C1 D12 106.6(18)
Ir C1 D12 108.9(18)
D11 C1 D12 105(3)
N C2 C1 177.4(3)
H3C C3 H3B 109.4
H3C C3 H3A 109.4
H3B C3 H3A 109.4
H3C C3 P1 109.3
H3B C3 P1 109.5
H3A C3 P1 109.7
H4C C4 H4B 109.4
H4C C4 H4A 109.4
H4B C4 H4A 109.4
H4C C4 P1 109.5
H4B C4 P1 109.5
H4A C4 P1 109.7
H5A C5 H5C 109.5
H5A C5 H5B 109.5
H5C C5 H5B 109.5
H5A C5 P1 110.0
H5C C5 P1 109.3
H5B C5 P1 109.1
H6C C6 H6A 109.4
H6C C6 H6B 109.4
H6A C6 H6B 109.4
H6C C6 P2 109.5
H6A C6 P2 109.6
H6B C6 P2 109.5
H7C C7 H7A 109.5
H7C C7 H7B 109.5
H7A C7 H7B 109.4
H7C C7 P2 109.8
H7A C7 P2 109.5
H7B C7 P2 109.2
H8A C8 H8B 109.5
H8A C8 H8C 109.5
H8B C8 H8C 109.5
H8A C8 P2 109.8
H8B C8 P2 108.9
H8C C8 P2 109.7
H9B C9 H9A 109.3
H9B C9 H9C 109.3
H9A C9 H9C 109.3
H9B C9 P3 109.8
H9A C9 P3 109.4
H9C C9 P3 109.7
H10B C10 H10A 109.5
H10B C10 H10C 109.5
H10A C10 H10C 109.5
H10B C10 P3 109.6
H10A C10 P3 109.4
H10C C10 P3 109.5
H11C C11 H11B 109.4
H11C C11 H11A 109.4
H11B C11 H11A 109.4
H11C C11 P3 109.7
H11B C11 P3 109.8
H11A C11 P3 109.1
H12B C12 H12C 109.4
H12B C12 H12A 109.4
H12C C12 H12A 109.4
H12B C12 P4 109.2
H12C C12 P4 109.8
H12A C12 P4 109.7
H13B C13 H13C 109.4
H13B C13 H13A 109.5
H13C C13 H13A 109.5
H13B C13 P4 109.9
H13C C13 P4 109.2
H13A C13 P4 109.4
H14A C14 H14B 109.4
H14A C14 H14C 109.5
H14B C14 H14C 109.4
H14A C14 P4 109.2
H14B C14 P4 109.8
H14C C14 P4 109.5
H011 O1 H012 105(5)
H022 O2 H021 107(5)

loop_
_geom_bond_atom_site_label_1
_geom_bond_atom_site_label_2
_geom_bond_distance
Ir C1 2.177(3)
Ir P2 2.3254(8)
Ir P3 2.3447(8)
Ir P1 2.3536(9)
Ir P4 2.3897(9)
Ir D1 1.49(4)
P1 C4 1.818(3)
P1 C3 1.819(3)
P1 C5 1.820(3)
P2 C8 1.820(3)
P2 C7 1.820(3)
P2 C6 1.821(3)
P3 C10 1.814(3)
P3 C9 1.825(3)
P3 C11 1.826(3)
P4 C14 1.821(3)
P4 C13 1.823(3)
P4 C12 1.825(3)
N C2 1.147(4)
C1 C2 1.451(4)
C1 D11 1.02(3)
C1 D12 0.96(3)
C3 H3C 0.9607
C3 H3B 0.9609
C3 H3A 0.9609
C4 H4C 0.9611
C4 H4B 0.9611
C4 H4A 0.9612
C5 H5A 0.9599
C5 H5C 0.9601
C5 H5B 0.9601
C6 H6C 0.9610
C6 H6A 0.9611
C6 H6B 0.9612
C7 H7C 0.9600
C7 H7A 0.9602
C7 H7B 0.9602
C8 H8A 0.9601
C8 H8B 0.9602
C8 H8C 0.9602
C9 H9B 0.9616
C9 H9A 0.9617
C9 H9C 0.9617
C10 H10B 0.9600
C10 H10A 0.9600
C10 H10C 0.9600
C11 H11C 0.9611
C11 H11B 0.9611
C11 H11A 0.9612
C12 H12B 0.9610
C12 H12C 0.9611
C12 H12A 0.9611
C13 H13B 0.9601
C13 H13C 0.9601
C13 H13A 0.9602
C14 H14A 0.9603
C14 H14B 0.9604
C14 H14C 0.9604
O1 H011 0.77(5)
O1 H012 0.98(5)
O2 H022 0.76(5)
O2 H021 0.80(4)

loop_
_geom_hbond_atom_site_label_D
_geom_hbond_atom_site_label_H
_geom_hbond_atom_site_label_A
_geom_hbond_distance_DH
_geom_hbond_distance_HA
_geom_hbond_distance_DA
_geom_hbond_angle_DHA
_geom_hbond_site_symmetry_A
O1 H011 Cl 0.77(5) 2.38(5) 3.151(3) 175(5) 2_677
O1 H012 Cl 0.98(5) 2.75(5) 3.720(4) 171(4) 1_655
O2 H021 O1 0.80(4) 2.09(4) 2.880(5) 169(4) .
O2 H022 Cl 0.76(5) 2.79(5) 3.531(4) 164(5) .
